data_1541746
loop_
_publ_author_name
'Srivastava, O.N.'
'Verma, A.R.'

_publ_section_title
;
 Anomalous cadmium iodide structures
;
_journal_name_full 'Indian Journal for Pure and Applied Physics'
_journal_page_first 42
_journal_page_last 46
_journal_volume 3
_journal_year 1965
_chemical_formula_sum 'Cd I2'
_space_group_IT_number 156
_symmetry_space_group_name_Hall 'P 3 -2"'
_symmetry_space_group_name_H-M 'P 3 m 1'
_cell_angle_alpha 90
_cell_angle_beta 90
_cell_angle_gamma 120
_cell_formula_units_Z 13
_cell_length_a 4.24
_cell_length_b 4.24
_cell_length_c 88.8
_cell_volume 1382.532
_citation_journal_id_ASTM IJOPAU
_cod_data_source_file Srivastava_IJOPAU_1965_675.cif
_cod_data_source_block Cd1I2
_cod_original_formula_sum 'Cd1 I2'
_cod_database_code 1541746

loop_
_symmetry_equiv_pos_as_xyz
x,y,z
-y,x-y,z
-x+y,-x,z
-y,-x,z
x,x-y,z
-x+y,y,z

loop_
_atom_site_label
_atom_site_type_symbol
_atom_site_fract_x
_atom_site_fract_y
_atom_site_fract_z
_atom_site_occupancy
_atom_site_U_iso_or_equiv
I16 I-1 0.6667 0.3333 0.654 1 0.0
I26 I-1 0.3333 0.6667 0.769 1 0.0
I17 I-1 0.6667 0.3333 0.731 1 0.0
Cd13 Cd+2 0.3333 0.6667 0.942 1 0.0
Cd12 Cd+2 0.3333 0.6667 0.865 1 0.0
I21 I-1 0.3333 0.6667 0.077 1 0.0
I5 I-1 0 0 0.538 1 0.0
I22 I-1 0.3333 0.6667 0.154 1 0.0
I10 I-1 0.6667 0.3333 0.192 1 0.0
Cd4 Cd+2 0 0 0.635 1 0.0
Cd8 Cd+2 0.3333 0.6667 0.327 1 0.0
I6 I-1 0 0 0.846 1 0.0
Cd6 Cd+2 0 0 0.788 1 0.0
Cd10 Cd+2 0.3333 0.6667 0.481 1 0.0
I19 I-1 0.6667 0.3333 0.885 1 0.0
Cd2 Cd+2 0 0 0.173 1 0.0
I25 I-1 0.3333 0.6667 0.692 1 0.0
Cd1 Cd+2 0 0 0.096 1 0.0
I24 I-1 0.3333 0.6667 0.615 1 0.0
I4 I-1 0 0 0.462 1 0.0
I12 I-1 0.6667 0.3333 0.346 1 0.0
I9 I-1 0.6667 0.3333 0.115 1 0.0
I1 I-1 0 0 0 1 0.0
I14 I-1 0.6667 0.3333 0.5 1 0.0
I18 I-1 0.6667 0.3333 0.808 1 0.0
Cd5 Cd+2 0 0 0.712 1 0.0
Cd9 Cd+2 0.3333 0.6667 0.404 1 0.0
I15 I-1 0.6667 0.3333 0.577 1 0.0
I2 I-1 0 0 0.308 1 0.0
I11 I-1 0.6667 0.3333 0.269 1 0.0
I20 I-1 0.6667 0.3333 0.962 1 0.0
Cd7 Cd+2 0.3333 0.6667 0.019 1 0.0
I7 I-1 0 0 0.923 1 0.0
I8 I-1 0.6667 0.3333 0.038 1 0.0
I13 I-1 0.6667 0.3333 0.423 1 0.0
Cd11 Cd+2 0.3333 0.6667 0.558 1 0.0
I23 I-1 0.3333 0.6667 0.231 1 0.0
I3 I-1 0 0 0.385 1 0.0
Cd3 Cd+2 0 0 0.25 1 0.0
